data_2106095
loop_
_publ_author_name
'Klepp, K.'
'Parthe, E.'

_publ_section_title
;
 Yttrium-nickel Y Ni with the FeB structure type
;
_journal_name_full 'Acta Crystallographica B (24,1968-38,1982)'
_journal_page_first 3093
_journal_page_last 3094
_journal_volume 36
_journal_year 1980
_chemical_formula_sum 'Ni Y'
_space_group_IT_number 62
_symmetry_space_group_name_Hall '-P 2ac 2n'
_symmetry_space_group_name_H-M 'P n m a'
_cell_angle_alpha 90
_cell_angle_beta 90
_cell_angle_gamma 90
_cell_formula_units_Z 4
_cell_length_a 7.156
_cell_length_b 4.124
_cell_length_c 5.515
_cell_volume 162.755
_citation_journal_id_ASTM ACBCAR
_cod_data_source_file Klepp_ACBCAR_1980_1574.cif
_cod_data_source_block Ni1Y1
_cod_original_cell_volume 162.7551
_cod_original_formula_sum 'Ni1 Y1'
_cod_database_code 2106095

loop_
_symmetry_equiv_pos_as_xyz
x,y,z
-x+1/2,-y,z+1/2
x+1/2,-y+1/2,-z+1/2
-x,y+1/2,-z
-x,-y,-z
x-1/2,y,-z-1/2
-x-1/2,y-1/2,z-1/2
x,-y-1/2,z

loop_
_atom_site_label
_atom_site_type_symbol
_atom_site_fract_x
_atom_site_fract_y
_atom_site_fract_z
_atom_site_occupancy
_atom_site_U_iso_or_equiv
Y1 Y 0.1798 0.25 0.1325 1 0.0
Ni1 Ni 0.0357 0.25 0.6233 1 0.0
